data_7108788
loop_
_publ_author_name
'Adonis Michaelides'
'Stavroula Skoulika'
'Michael G. Siskos'

_publ_section_title
;
 2D and 3D photoreactive lanthanide MOFs of trans,trans-muconic acid
;
_journal_name_full Chem.Commun.
_journal_page_first 1008
_journal_paper_doi 10.1039/c2cc36356a
_journal_volume 49
_journal_year 2012
_chemical_formula_sum 'C9 H16 O11 Y'
_chemical_formula_weight 389.13
_chemical_name_systematic
;
?
;
_space_group_IT_number 2
_symmetry_cell_setting triclinic
_symmetry_space_group_name_Hall '-P 1'
_symmetry_space_group_name_H-M 'P -1'
_atom_sites_solution_hydrogens geom
_atom_sites_solution_primary direct
_atom_sites_solution_secondary difmap
_audit_creation_method SHELXL-97
_cell_angle_alpha 74.440(10)
_cell_angle_beta 63.350(10)
_cell_angle_gamma 87.800(10)
_cell_formula_units_Z 2
_cell_length_a 9.2850(10)
_cell_length_b 9.4680(10)
_cell_length_c 9.8860(10)
_cell_measurement_reflns_used 64
_cell_measurement_temperature 293(2)
_cell_measurement_theta_max 12.2
_cell_measurement_theta_min 9.3
_cell_volume 744.89(16)
_computing_cell_refinement XSCANS
_computing_data_collection XSCANS
_computing_data_reduction XSCANS
_computing_structure_refinement 'SHELXL-97 (Sheldrick, 1997)'
_computing_structure_solution 'SHELXS-97 (Sheldrick, 1990)'
_diffrn_ambient_temperature 293(2)
_diffrn_measured_fraction_theta_full 0.982
_diffrn_measured_fraction_theta_max 0.982
_diffrn_measurement_device_type P4
_diffrn_measurement_method scintillation
_diffrn_radiation_monochromator graphite
_diffrn_radiation_source 'fine-focus sealed tube'
_diffrn_radiation_type MoK\a
_diffrn_radiation_wavelength 0.71073
_diffrn_reflns_av_R_equivalents 0.0251
_diffrn_reflns_av_sigmaI/netI 0.0420
_diffrn_reflns_limit_h_max 11
_diffrn_reflns_limit_h_min -1
_diffrn_reflns_limit_k_max 10
_diffrn_reflns_limit_k_min -10
_diffrn_reflns_limit_l_max 11
_diffrn_reflns_limit_l_min -10
_diffrn_reflns_number 3076
_diffrn_reflns_theta_full 25.00
_diffrn_reflns_theta_max 25.00
_diffrn_reflns_theta_min 2.24
_diffrn_standards_decay_% none
_diffrn_standards_interval_count 100
_diffrn_standards_number 2
_exptl_absorpt_coefficient_mu 3.966
_exptl_absorpt_correction_type none
_exptl_crystal_colour colorless
_exptl_crystal_density_diffrn 1.735
_exptl_crystal_density_method 'not measured'
_exptl_crystal_description prismatic
_exptl_crystal_F_000 394
_exptl_crystal_size_max 0.12
_exptl_crystal_size_mid 0.10
_exptl_crystal_size_min 0.10
_refine_diff_density_max 1.272
_refine_diff_density_min -2.026
_refine_diff_density_rms 0.139
_refine_ls_extinction_method none
_refine_ls_goodness_of_fit_ref 1.033
_refine_ls_hydrogen_treatment mixed
_refine_ls_matrix_type fullcycle
_refine_ls_number_parameters 220
_refine_ls_number_reflns 2566
_refine_ls_number_restraints 15
_refine_ls_restrained_S_all 1.030
_refine_ls_R_factor_all 0.0520
_refine_ls_R_factor_gt 0.0460
_refine_ls_shift/su_max 0.001
_refine_ls_shift/su_mean 0.000
_refine_ls_structure_factor_coef Fsqd
_refine_ls_weighting_details 'calc w=1/[\s^2^(Fo^2^)+(0.0944P)^2^+0.0000P] where P=(Fo^2^+2Fc^2^)/3'
_refine_ls_weighting_scheme calc
_refine_ls_wR_factor_gt 0.1150
_refine_ls_wR_factor_ref 0.1196
_reflns_number_gt 2301
_reflns_number_total 2566
_reflns_threshold_expression >2sigma(I)
_cod_data_source_file c2cc36356a.txt
_cod_data_source_block yhex10
_cod_original_cell_volume 744.89(14)
_cod_original_sg_symbol_H-M P-1
_cod_database_code 7108788

loop_
_symmetry_equiv_pos_as_xyz
'x, y, z'
'-x, -y, -z'

loop_
_atom_site_label
_atom_site_type_symbol
_atom_site_fract_x
_atom_site_fract_y
_atom_site_fract_z
_atom_site_U_iso_or_equiv
_atom_site_adp_type
_atom_site_occupancy
_atom_site_symmetry_multiplicity
_atom_site_calc_flag
_atom_site_refinement_flags
Y1 Y 0.56128(4) 0.61941(4) 0.14431(4) 0.01784(17) Uani 1 1 d .
O1 O 0.5860(4) 0.3546(3) 0.2184(3) 0.0249(7) Uani 1 1 d .
O2 O 0.4263(4) 0.4467(3) 0.4096(3) 0.0231(6) Uani 1 1 d .
O3 O 0.3487(3) 0.5052(4) 0.1409(4) 0.0293(7) Uani 1 1 d .
O4 O 0.1962(4) 0.4044(4) 0.0680(4) 0.0306(7) Uani 1 1 d .
O5 O 0.3773(4) 0.7544(4) 0.2909(4) 0.0291(7) Uani 1 1 d .
O6 O 0.2582(4) 0.8899(4) 0.1559(4) 0.0305(7) Uani 1 1 d .
O1W O 0.5114(4) 0.7868(3) -0.0537(4) 0.0276(7) Uani 1 1 d D
O2W O 0.7161(4) 0.8505(4) 0.0611(4) 0.0356(8) Uani 1 1 d D
O3W O 0.7291(4) 0.5957(4) 0.2717(4) 0.0289(7) Uani 1 1 d D
O4W O 0.8989(5) 0.2517(6) 0.1502(6) 0.0612(12) Uani 1 1 d D
O5W O 1.0216(5) 0.1876(5) -0.1298(5) 0.0557(11) Uani 1 1 d D
C1 C 0.4890(5) 0.3367(5) 0.3630(5) 0.0228(9) Uani 1 1 d .
C2 C 0.4510(6) 0.1906(5) 0.4786(5) 0.0315(11) Uani 1 1 d .
H2 H 0.3760 0.1815 0.5826 0.038 Uiso 1 1 calc R
C3 C 0.5180(6) 0.0715(5) 0.4419(5) 0.0302(10) Uani 1 1 d .
H3 H 0.5912 0.0796 0.3376 0.036 Uiso 1 1 calc R
C4 C 0.2132(5) 0.4574(4) 0.1659(5) 0.0223(9) Uani 1 1 d .
C5 C 0.0664(5) 0.4596(5) 0.3112(5) 0.0281(10) Uani 1 1 d .
H5 H -0.0336 0.4317 0.3211 0.034 Uiso 1 1 calc R
C6 C 0.0705(5) 0.4995(5) 0.4289(5) 0.0246(9) Uani 1 1 d .
H6 H 0.1707 0.5285 0.4179 0.030 Uiso 1 1 calc R
C7 C 0.2767(5) 0.8442(5) 0.2788(5) 0.0243(9) Uani 1 1 d .
C8 C 0.1714(6) 0.8920(5) 0.4212(6) 0.0314(10) Uani 1 1 d .
H8 H 0.1895 0.8600 0.5093 0.038 Uiso 1 1 calc R
C9 C 0.0526(6) 0.9781(6) 0.4290(6) 0.0337(11) Uani 1 1 d .
H9 H 0.0356 1.0120 0.3403 0.040 Uiso 1 1 calc R
H1A H 0.435(6) 0.829(7) -0.002(7) 0.080 Uiso 1 1 d D
H1B H 0.503(9) 0.770(8) -0.127(6) 0.080 Uiso 1 1 d D
H2A H 0.728(9) 0.916(6) -0.019(6) 0.080 Uiso 1 1 d D
H2B H 0.792(6) 0.872(8) 0.078(8) 0.080 Uiso 1 1 d D
H3A H 0.681(8) 0.561(8) 0.369(3) 0.080 Uiso 1 1 d D
H3B H 0.816(5) 0.639(8) 0.247(8) 0.080 Uiso 1 1 d D
H4A H 0.829(7) 0.307(7) 0.140(10) 0.080 Uiso 1 1 d D
H4B H 0.975(6) 0.316(6) 0.119(9) 0.080 Uiso 1 1 d D
H5A H 0.949(6) 0.158(8) -0.145(8) 0.080 Uiso 1 1 d D
H5B H 0.966(8) 0.206(9) -0.043(5) 0.080 Uiso 1 1 d D

loop_
_atom_site_aniso_label
_atom_site_aniso_U_11
_atom_site_aniso_U_22
_atom_site_aniso_U_33
_atom_site_aniso_U_23
_atom_site_aniso_U_13
_atom_site_aniso_U_12
Y1 0.0207(2) 0.0170(2) 0.0172(2) -0.00564(15) -0.00938(17) 0.00289(15)
O1 0.0344(16) 0.0203(15) 0.0207(15) -0.0067(12) -0.0127(13) 0.0034(12)
O2 0.0302(16) 0.0183(15) 0.0205(15) -0.0072(12) -0.0104(13) 0.0036(12)
O3 0.0181(15) 0.0412(19) 0.0251(16) -0.0083(14) -0.0071(13) -0.0015(13)
O4 0.0325(17) 0.0391(19) 0.0249(16) -0.0190(14) -0.0114(14) 0.0028(14)
O5 0.0288(17) 0.0347(18) 0.0289(17) -0.0175(14) -0.0136(14) 0.0140(14)
O6 0.0391(18) 0.0306(17) 0.0285(17) -0.0131(13) -0.0190(15) 0.0127(14)
O1W 0.0395(18) 0.0260(17) 0.0264(17) -0.0115(13) -0.0207(15) 0.0063(13)
O2W 0.045(2) 0.0246(17) 0.042(2) 0.0003(14) -0.0292(17) -0.0030(15)
O3W 0.0304(17) 0.0368(19) 0.0230(15) -0.0060(14) -0.0159(14) -0.0016(14)
O4W 0.040(2) 0.074(3) 0.079(3) -0.033(3) -0.028(2) 0.009(2)
O5W 0.047(2) 0.068(3) 0.058(3) -0.011(2) -0.032(2) -0.015(2)
C1 0.026(2) 0.025(2) 0.022(2) -0.0091(17) -0.0143(18) 0.0018(17)
C2 0.049(3) 0.017(2) 0.021(2) -0.0004(17) -0.013(2) 0.004(2)
C3 0.044(3) 0.019(2) 0.024(2) -0.0027(19) -0.015(2) -0.0017(19)
C4 0.026(2) 0.021(2) 0.018(2) -0.0055(16) -0.0088(17) 0.0046(17)
C5 0.022(2) 0.039(3) 0.026(2) -0.016(2) -0.0103(19) 0.0041(19)
C6 0.022(2) 0.029(2) 0.024(2) -0.0102(17) -0.0105(18) 0.0015(17)
C7 0.025(2) 0.024(2) 0.027(2) -0.0116(18) -0.0127(18) 0.0040(17)
C8 0.039(3) 0.032(3) 0.031(2) -0.017(2) -0.019(2) 0.012(2)
C9 0.037(3) 0.038(3) 0.032(3) -0.020(2) -0.015(2) 0.014(2)

loop_
_atom_type_symbol
_atom_type_description
_atom_type_scat_dispersion_real
_atom_type_scat_dispersion_imag
_atom_type_scat_source
C C 0.0033 0.0016 'International Tables Vol C Tables 4.2.6.8 and 6.1.1.4'
H H 0.0000 0.0000 'International Tables Vol C Tables 4.2.6.8 and 6.1.1.4'
O O 0.0106 0.0060 'International Tables Vol C Tables 4.2.6.8 and 6.1.1.4'
Y Y -2.7962 3.5667 'International Tables Vol C Tables 4.2.6.8 and 6.1.1.4'

loop_
_geom_angle_atom_site_label_1
_geom_angle_atom_site_label_2
_geom_angle_atom_site_label_3
_geom_angle
_geom_angle_site_symmetry_1
_geom_angle_site_symmetry_3
O5 Y1 O3 87.54(13) . .
O5 Y1 O4 152.88(14) . 2_665
O3 Y1 O4 109.13(12) . 2_665
O5 Y1 O3W 96.75(13) . .
O3 Y1 O3W 143.91(13) . .
O4 Y1 O3W 82.40(12) 2_665 .
O5 Y1 O1W 79.46(12) . .
O3 Y1 O1W 74.56(12) . .
O4 Y1 O1W 84.49(13) 2_665 .
O3W Y1 O1W 141.50(12) . .
O5 Y1 O2W 77.31(14) . .
O3 Y1 O2W 144.13(13) . .
O4 Y1 O2W 76.82(13) 2_665 .
O3W Y1 O2W 70.98(12) . .
O1W Y1 O2W 70.82(12) . .
O5 Y1 O1 128.49(12) . .
O3 Y1 O1 73.81(13) . .
O4 Y1 O1 77.77(12) 2_665 .
O3W Y1 O1 75.67(12) . .
O1W Y1 O1 135.90(11) . .
O2W Y1 O1 140.16(13) . .
O5 Y1 O2 76.27(12) . .
O3 Y1 O2 76.91(12) . .
O4 Y1 O2 127.39(12) 2_665 .
O3W Y1 O2 69.49(12) . .
O1W Y1 O2 143.02(12) . .
O2W Y1 O2 128.70(12) . .
O1 Y1 O2 53.08(11) . .
O5 Y1 C1 102.36(13) . .
O3 Y1 C1 73.35(13) . .
O4 Y1 C1 102.87(13) 2_665 .
O3W Y1 C1 70.73(13) . .
O1W Y1 C1 147.73(13) . .
O2W Y1 C1 141.37(13) . .
O1 Y1 C1 26.56(13) . .
O2 Y1 C1 26.52(12) . .
C1 O1 Y1 93.8(3) . .
C1 O2 Y1 93.5(3) . .
C4 O3 Y1 165.7(3) . .
C4 O4 Y1 115.0(3) . 2_665
C7 O5 Y1 138.9(3) . .
Y1 O1W H1A 103(5) . .
Y1 O1W H1B 128(5) . .
H1A O1W H1B 113(6) . .
Y1 O2W H2A 122(5) . .
Y1 O2W H2B 130(5) . .
H2A O2W H2B 104(6) . .
Y1 O3W H3A 115(5) . .
Y1 O3W H3B 132(5) . .
H3A O3W H3B 109(6) . .
H4A O4W H4B 99(6) . .
H5A O5W H5B 100(6) . .
O2 C1 O1 119.6(4) . .
O2 C1 C2 119.3(4) . .
O1 C1 C2 121.1(4) . .
O2 C1 Y1 59.9(2) . .
O1 C1 Y1 59.6(2) . .
C2 C1 Y1 179.2(3) . .
C3 C2 C1 123.4(5) . .
C3 C2 H2 118.3 . .
C1 C2 H2 118.3 . .
C2 C3 C3 122.8(6) . 2_656
C2 C3 H3 118.6 . .
C3 C3 H3 118.6 2_656 .
O3 C4 O4 121.4(4) . .
O3 C4 C5 121.1(4) . .
O4 C4 C5 117.5(4) . .
C6 C5 C4 123.0(5) . .
C6 C5 H5 118.5 . .
C4 C5 H5 118.5 . .
C5 C6 C6 123.6(6) . 2_566
C5 C6 H6 118.2 . .
C6 C6 H6 118.2 2_566 .
O5 C7 O6 123.5(4) . .
O5 C7 C8 116.9(4) . .
O6 C7 C8 119.6(4) . .
C9 C8 C7 123.4(5) . .
C9 C8 H8 118.3 . .
C7 C8 H8 118.3 . .
C8 C9 C9 123.0(7) . 2_576
C8 C9 H9 118.5 . .
C9 C9 H9 118.5 2_576 .

loop_
_geom_bond_atom_site_label_1
_geom_bond_atom_site_label_2
_geom_bond_distance
_geom_bond_site_symmetry_2
Y1 O5 2.293(3) .
Y1 O3 2.304(3) .
Y1 O4 2.345(3) 2_665
Y1 O3W 2.376(3) .
Y1 O1W 2.377(3) .
Y1 O2W 2.396(4) .
Y1 O1 2.449(3) .
Y1 O2 2.456(3) .
Y1 C1 2.832(5) .
O1 C1 1.269(6) .
O2 C1 1.267(6) .
O3 C4 1.246(6) .
O4 C4 1.272(6) .
O4 Y1 2.345(3) 2_665
O5 C7 1.263(6) .
O6 C7 1.261(6) .
O1W H1A 0.83(2) .
O1W H1B 0.82(2) .
O2W H2A 0.83(2) .
O2W H2B 0.83(2) .
O3W H3A 0.83(2) .
O3W H3B 0.82(2) .
O4W H4A 0.84(2) .
O4W H4B 0.84(2) .
O5W H5A 0.83(2) .
O5W H5B 0.84(2) .
C1 C2 1.474(7) .
C2 C3 1.324(7) .
C2 H2 0.9300 .
C3 C3 1.456(10) 2_656
C3 H3 0.9300 .
C4 C5 1.476(7) .
C5 C6 1.333(7) .
C5 H5 0.9300 .
C6 C6 1.431(10) 2_566
C6 H6 0.9300 .
C7 C8 1.488(7) .
C8 C9 1.333(8) .
C8 H8 0.9300 .
C9 C9 1.465(10) 2_576
C9 H9 0.9300 .

loop_
_geom_torsion_atom_site_label_1
_geom_torsion_atom_site_label_2
_geom_torsion_atom_site_label_3
_geom_torsion_atom_site_label_4
_geom_torsion
_geom_torsion_site_symmetry_1
_geom_torsion_site_symmetry_4
O5 Y1 O1 C1 -11.8(3) . .
O3 Y1 O1 C1 -85.0(3) . .
O4 Y1 O1 C1 160.6(3) 2_665 .
O3W Y1 O1 C1 75.5(3) . .
O1W Y1 O1 C1 -130.8(3) . .
O2W Y1 O1 C1 109.2(3) . .
O2 Y1 O1 C1 0.6(3) . .
O5 Y1 O2 C1 169.5(3) . .
O3 Y1 O2 C1 78.9(3) . .
O4 Y1 O2 C1 -25.4(3) 2_665 .
O3W Y1 O2 C1 -87.7(3) . .
O1W Y1 O2 C1 119.1(3) . .
O2W Y1 O2 C1 -129.5(3) . .
O1 Y1 O2 C1 -0.6(3) . .
O5 Y1 O3 C4 -14.7(13) . .
O4 Y1 O3 C4 -172.9(13) 2_665 .
O3W Y1 O3 C4 83.4(14) . .
O1W Y1 O3 C4 -94.5(13) . .
O2W Y1 O3 C4 -79.0(14) . .
O1 Y1 O3 C4 116.7(14) . .
O2 Y1 O3 C4 61.7(13) . .
C1 Y1 O3 C4 89.0(13) . .
O3 Y1 O5 C7 -60.0(5) . .
O4 Y1 O5 C7 69.4(6) 2_665 .
O3W Y1 O5 C7 155.9(5) . .
O1W Y1 O5 C7 14.7(5) . .
O2W Y1 O5 C7 87.2(5) . .
O1 Y1 O5 C7 -127.0(5) . .
O2 Y1 O5 C7 -137.2(5) . .
C1 Y1 O5 C7 -132.4(5) . .
Y1 O2 C1 O1 1.0(4) . .
Y1 O2 C1 C2 179.6(4) . .
Y1 O1 C1 O2 -1.0(5) . .
Y1 O1 C1 C2 -179.6(4) . .
O5 Y1 C1 O2 -10.4(3) . .
O3 Y1 C1 O2 -94.0(3) . .
O4 Y1 C1 O2 159.6(3) 2_665 .
O3W Y1 C1 O2 82.5(3) . .
O1W Y1 C1 O2 -100.2(3) . .
O2W Y1 C1 O2 74.7(3) . .
O1 Y1 C1 O2 179.0(5) . .
O5 Y1 C1 O1 170.6(3) . .
O3 Y1 C1 O1 87.0(3) . .
O4 Y1 C1 O1 -19.4(3) 2_665 .
O3W Y1 C1 O1 -96.5(3) . .
O1W Y1 C1 O1 80.8(4) . .
O2W Y1 C1 O1 -104.3(3) . .
O2 Y1 C1 O1 -179.0(5) . .
O2 C1 C2 C3 -176.0(5) . .
O1 C1 C2 C3 2.5(9) . .
C1 C2 C3 C3 178.6(6) . 2_656
Y1 O3 C4 O4 165.0(11) . .
Y1 O3 C4 C5 -15.4(16) . .
Y1 O4 C4 O3 6.3(6) 2_665 .
Y1 O4 C4 C5 -173.3(3) 2_665 .
O3 C4 C5 C6 -6.0(8) . .
O4 C4 C5 C6 173.6(5) . .
C4 C5 C6 C6 -179.2(6) . 2_566
Y1 O5 C7 O6 -3.0(8) . .
Y1 O5 C7 C8 174.5(3) . .
O5 C7 C8 C9 -175.2(5) . .
O6 C7 C8 C9 2.3(8) . .
C7 C8 C9 C9 178.6(6) . 2_576
